data_4127332
loop_
_publ_author_name
'Zhang, Qian'
'Wang, Ting'
'Zhang, Xinhao'
'Tong, Shuo'
'Wu, Yun-Dong'
'Wang, Mei-Xiang'

_publ_section_title
;
 Radical Reactivity, Catalysis and Reaction Mechanism of Arylcopper(II)
 Compounds: The Missing Link in Organocopper Chemistry.
;
_journal_name_full 'Journal of the American Chemical Society'
_journal_paper_doi 10.1021/jacs.9b10226
_journal_year 2019
_chemical_formula_moiety 'C33 H36 N8 O2'
_chemical_formula_sum 'C33 H36 N8 O2'
_chemical_formula_weight 576.71
_space_group_crystal_system triclinic
_space_group_IT_number 2
_space_group_name_Hall '-P 1'
_space_group_name_H-M_alt 'P -1'
_symmetry_space_group_name_Hall '-P 1'
_symmetry_space_group_name_H-M 'P -1'
_atom_sites_solution_hydrogens geom
_audit_creation_date 2015-11-05
_audit_creation_method
;
Olex2 1.2
(compiled 2015.09.30 svn.r3233 for OlexSys, GUI svn.r5103)
;
_cell_angle_alpha 88.66(3)
_cell_angle_beta 89.03(3)
_cell_angle_gamma 78.79(3)
_cell_formula_units_Z 2
_cell_length_a 9.875(2)
_cell_length_b 12.094(2)
_cell_length_c 12.985(3)
_cell_measurement_reflns_used 4536
_cell_measurement_temperature 173.1500
_cell_measurement_theta_max 27.4709
_cell_measurement_theta_min 1.5688
_cell_volume 1520.7(6)
_computing_cell_refinement 'CrystalClear (Rigaku Inc., 2007)'
_computing_data_collection 'CrystalClear (Rigaku Inc., 2007)'
_computing_data_reduction 'CrystalClear (Rigaku Inc., 2007)'
_computing_molecular_graphics 'Olex2 (Dolomanov et al., 2009)'
_computing_publication_material 'CIFTAB (Sheldrick, 2013)'
_computing_structure_refinement 'SHELXL (Sheldrick, 2014)'
_computing_structure_solution
;
'SHELXT (Sheldrick, 2014)'
;
_diffrn_ambient_temperature 173.1500
_diffrn_detector_area_resol_mean 28.5714
_diffrn_measured_fraction_theta_full 0.992
_diffrn_measured_fraction_theta_max 0.991
_diffrn_measurement_details
;
scan:
    Number of images: 360
               Slice: -110.0000 - 70.0000
         Image width: 0.5000
            Exp time: 6.0000
       Rotation axis: Omega
               Omega: 0.0000
                 Chi: 45.0000
                 Phi: 0.0000
                 XTD: 40.0839
              2theta: -20.0234
scan:
    Number of images: 360
               Slice: -110.0000 - 70.0000
         Image width: 0.5000
            Exp time: 6.0000
       Rotation axis: Omega
               Omega: 0.0000
                 Chi: 45.0000
                 Phi: 270.0000
                 XTD: 40.0839
              2theta: -20.0234
scan:
    Number of images: 360
               Slice: -110.0000 - 70.0000
         Image width: 0.5000
            Exp time: 6.0000
       Rotation axis: Omega
               Omega: 0.0000
                 Chi: 45.0000
                 Phi: 180.0000
                 XTD: 40.0839
              2theta: -20.0234
;
_diffrn_measurement_device
;
Saturn724+ (2x2 bin mode)
;
_diffrn_measurement_device_details
;
AFC10: Fixed Chi 2 circle
;
_diffrn_measurement_device_type 'Saturn724+ CCD'
_diffrn_measurement_method '\w scans at fixed \c = 45\%'
_diffrn_orient_matrix_type d*Trek
_diffrn_orient_matrix_UB_11 0.0355
_diffrn_orient_matrix_UB_12 -0.0683
_diffrn_orient_matrix_UB_13 0.0688
_diffrn_orient_matrix_UB_21 -0.0340
_diffrn_orient_matrix_UB_22 -0.0511
_diffrn_orient_matrix_UB_23 -0.0578
_diffrn_orient_matrix_UB_31 0.0676
_diffrn_orient_matrix_UB_32 -0.0006
_diffrn_orient_matrix_UB_33 -0.0370
_diffrn_radiation_detector CCD
_diffrn_radiation_monochromator 'Graphite Monochromator'
_diffrn_radiation_type MoK\a
_diffrn_radiation_wavelength 0.71073
_diffrn_reflns_av_R_equivalents 0.0337
_diffrn_reflns_av_unetI/netI 0.0312
_diffrn_reflns_Laue_measured_fraction_full 0.992
_diffrn_reflns_Laue_measured_fraction_max 0.991
_diffrn_reflns_limit_h_max 12
_diffrn_reflns_limit_h_min -12
_diffrn_reflns_limit_k_max 15
_diffrn_reflns_limit_k_min -15
_diffrn_reflns_limit_l_max 16
_diffrn_reflns_limit_l_min -16
_diffrn_reflns_number 19256
_diffrn_reflns_point_group_measured_fraction_full 0.992
_diffrn_reflns_point_group_measured_fraction_max 0.991
_diffrn_reflns_theta_full 26.000
_diffrn_reflns_theta_max 27.487
_diffrn_reflns_theta_min 2.443
_diffrn_source 'Sealed Tube'
_diffrn_source_current 30.0000
_diffrn_source_power 1.5000
_diffrn_source_voltage 50.0000
_exptl_absorpt_coefficient_mu 0.082
_exptl_absorpt_correction_T_max 1.0000
_exptl_absorpt_correction_T_min 0.8877
_exptl_absorpt_correction_type multi-scan
_exptl_absorpt_process_details 'CrystalClear (Rigaku Inc., 2007)'
_exptl_crystal_colour Colorless
_exptl_crystal_density_diffrn 1.259
_exptl_crystal_description block
_exptl_crystal_F_000 612
_exptl_crystal_size_max 0.44
_exptl_crystal_size_mid 0.26
_exptl_crystal_size_min 0.2
_refine_diff_density_max 0.247
_refine_diff_density_min -0.283
_refine_diff_density_rms 0.040
_refine_ls_extinction_method none
_refine_ls_goodness_of_fit_ref 1.144
_refine_ls_hydrogen_treatment constr
_refine_ls_matrix_type full
_refine_ls_number_parameters 463
_refine_ls_number_reflns 6912
_refine_ls_number_restraints 2
_refine_ls_restrained_S_all 1.145
_refine_ls_R_factor_all 0.0836
_refine_ls_R_factor_gt 0.0759
_refine_ls_shift/su_max 0.001
_refine_ls_shift/su_mean 0.000
_refine_ls_structure_factor_coef Fsqd
_refine_ls_weighting_details 'w=1/[\s^2^(Fo^2^)+(0.0567P)^2^+0.8047P] where P=(Fo^2^+2Fc^2^)/3'
_refine_ls_weighting_scheme calc
_refine_ls_wR_factor_gt 0.1684
_refine_ls_wR_factor_ref 0.1739
_reflns_Friedel_coverage 0.000
_reflns_number_gt 6251
_reflns_number_total 6912
_reflns_threshold_expression 'I > 2\s(I)'
_cod_data_source_file ja9b10226_si_002.cif
_cod_data_source_block sa4411
_cod_original_cell_volume 1520.8(6)
_cod_database_code 4127332
_shelx_space_group_comment
;
The symmetry employed for this shelxl refinement is uniquely defined
by the following loop, which should always be used as a source of
symmetry information in preference to the above space-group names.
They are only intended as comments.
;
_diffrn_number_total 6925
_olex2_refinement_description
;
1. Fixed Uiso
 At 1.2 times of:
  All C(H) groups, All C(H,H) groups
 At 1.5 times of:
  All C(H,H,H) groups
2. Rigid bond restraints
 C19, N3
 with sigma for 1-2 distances of 0.004 and sigma for 1-3 distances of 0.004
 C18, C17
 with sigma for 1-2 distances of 0.005 and sigma for 1-3 distances of 0.005
3. Others
 Sof(H7)=Sof(C11A)=Sof(H11A)=Sof(H11B)=Sof(C13A)=Sof(H13D)=Sof(H13E)=Sof(H13F)=
 Sof(C14A)=Sof(H14D)=Sof(H14E)=Sof(H14F)=1-FVAR(1)
 Sof(H7A)=Sof(C10)=Sof(H10A)=Sof(H10B)=Sof(C13)=Sof(H13A)=Sof(H13B)=Sof(H13C)=
 Sof(C14)=Sof(H14A)=Sof(H14B)=Sof(H14C)=FVAR(1)
 Sof(O1A)=Sof(C8A)=Sof(O2A)=Sof(C9A)=Sof(H9AA)=Sof(H9AB)=Sof(H9AC)=1-FVAR(2)
 Sof(O2)=Sof(C8)=Sof(C9)=Sof(H9A)=Sof(H9B)=Sof(H9C)=Sof(O1)=FVAR(2)
4.a Ternary CH refined with riding coordinates:
 C7(H7A), C7(H7)
4.b Secondary CH2 refined with riding coordinates:
 C10(H10A,H10B), C11A(H11A,H11B)
4.c Aromatic/amide H refined with riding coordinates:
 C3(H3), C4(H4), C5(H5), C16(H16), C17(H17), C18(H18), C21(H21), C22(H22),
 C23(H23), C26(H26), C27(H27), C28(H28)
4.d Idealised Me refined as rotating group:
 C9(H9A,H9B,H9C), C30(H30A,H30B,H30C), C31(H31A,H31B,H31C), C32(H32A,H32B,
 H32C), C33(H33A,H33B,H33C), C13(H13A,H13B,H13C), C14(H14A,H14B,H14C),
 C13A(H13D,H13E,H13F), C14A(H14D,H14E,H14F), C9A(H9AA,H9AB,H9AC)
;
_shelx_shelxl_version_number 2014/7
_olex2_submission_special_instructions 'No special instructions were received'

loop_
_space_group_symop_operation_xyz
'x, y, z'
'-x, -y, -z'

loop_
_atom_site_label
_atom_site_type_symbol
_atom_site_fract_x
_atom_site_fract_y
_atom_site_fract_z
_atom_site_U_iso_or_equiv
_atom_site_adp_type
_atom_site_occupancy
_atom_site_site_symmetry_order
_atom_site_calc_flag
_atom_site_refinement_flags_posn
_atom_site_refinement_flags_adp
_atom_site_refinement_flags_occupancy
_atom_site_disorder_assembly
_atom_site_disorder_group
O2 O 0.3623(10) 0.6102(10) 0.8532(10) 0.063(2) Uani 0.593(4) 1 d . . P A 1
N1 N 0.4380(2) 0.75043(17) 0.60432(16) 0.0527(5) Uani 1 1 d . . . . .
N2 N 0.6337(2) 0.80677(15) 0.54324(13) 0.0445(4) Uani 1 1 d . . . . .
N3 N 0.8348(2) 0.86634(17) 0.49962(15) 0.0568(5) Uani 1 1 d . U . . .
N4 N 0.89940(18) 0.87620(15) 0.67151(15) 0.0453(4) Uani 1 1 d . . . . .
N5 N 0.96656(18) 0.87584(18) 0.84398(16) 0.0530(5) Uani 1 1 d . . . . .
N6 N 0.76630(15) 0.83503(13) 0.91231(12) 0.0343(3) Uani 1 1 d . . . . .
N7 N 0.55949(17) 0.79302(15) 0.96524(13) 0.0408(4) Uani 1 1 d . . . . .
N8 N 0.7616(3) 0.32945(19) 0.8020(3) 0.0910(9) Uani 1 1 d . . . . .
C1 C 0.50697(18) 0.77014(15) 0.78328(16) 0.0347(4) Uani 1 1 d . . . . .
C2 C 0.4455(2) 0.81884(17) 0.69244(16) 0.0386(4) Uani 1 1 d . . . . .
C3 C 0.3885(2) 0.93291(18) 0.68672(16) 0.0431(5) Uani 1 1 d . . . . .
H3 H 0.3502 0.9644 0.6253 0.052 Uiso 1 1 calc R . . . .
C4 C 0.3877(2) 1.00004(16) 0.77089(16) 0.0397(4) Uani 1 1 d . . . . .
H4 H 0.3495 1.0766 0.7665 0.048 Uiso 1 1 calc R . . . .
C5 C 0.44410(19) 0.95274(16) 0.86162(15) 0.0347(4) Uani 1 1 d . . . . .
H5 H 0.4421 0.9975 0.9192 0.042 Uiso 1 1 calc R . . . .
C6 C 0.50376(17) 0.83949(15) 0.86833(15) 0.0329(4) Uani 1 1 d . . . . .
C7 C 0.5757(2) 0.64561(17) 0.7908(2) 0.0465(5) Uani 1 1 d . . . . .
H7A H 0.6217 0.6402 0.8575 0.056 Uiso 0.577(4) 1 calc R . P A 1
H7 H 0.5546 0.6207 0.7227 0.056 Uiso 0.423(4) 1 calc R . P A 2
C8 C 0.4714(5) 0.5736(4) 0.8073(4) 0.0396(10) Uani 0.593(4) 1 d . . P A 1
C9 C 0.2595(10) 0.5575(8) 0.8884(9) 0.073(3) Uani 0.593(4) 1 d . . P A 1
H9A H 0.2090 0.5385 0.8311 0.110 Uiso 0.593(4) 1 calc GR . P A 1
H9B H 0.1983 0.6070 0.9329 0.110 Uiso 0.593(4) 1 calc GR . P A 1
H9C H 0.2992 0.4901 0.9260 0.110 Uiso 0.593(4) 1 calc GR . P A 1
C11 C 0.8186(2) 0.52332(17) 0.7409(2) 0.0495(5) Uani 1 1 d . . . . .
C12 C 0.7829(2) 0.41487(19) 0.7754(2) 0.0571(6) Uani 1 1 d . . . . .
C15 C 0.5361(3) 0.74799(19) 0.52668(17) 0.0496(6) Uani 1 1 d . . . . .
C16 C 0.5355(3) 0.6831(2) 0.43741(19) 0.0646(7) Uani 1 1 d . . . . .
H16 H 0.4660 0.6432 0.4253 0.078 Uiso 1 1 calc R . . . .
C17 C 0.6453(4) 0.6827(2) 0.36910(18) 0.0708(8) Uani 1 1 d . U . . .
H17 H 0.6492 0.6407 0.3097 0.085 Uiso 1 1 calc R . . . .
C18 C 0.7472(3) 0.7410(2) 0.38531(18) 0.0644(7) Uani 1 1 d . U . . .
H18 H 0.8202 0.7391 0.3388 0.077 Uiso 1 1 calc R . . . .
C19 C 0.7375(3) 0.80404(18) 0.47493(16) 0.0515(6) Uani 1 1 d . U . . .
C20 C 0.8195(2) 0.92386(18) 0.59521(17) 0.0478(5) Uani 1 1 d . . . . .
C21 C 0.7249(3) 1.02412(19) 0.60409(18) 0.0537(6) Uani 1 1 d . . . . .
H21 H 0.6686 1.0529 0.5492 0.064 Uiso 1 1 calc R . . . .
C22 C 0.7157(3) 1.08009(18) 0.69543(17) 0.0498(5) Uani 1 1 d . . . . .
H22 H 0.6549 1.1486 0.7030 0.060 Uiso 1 1 calc R . . . .
C23 C 0.7979(2) 1.03315(18) 0.77542(18) 0.0464(5) Uani 1 1 d . . . . .
H23 H 0.7945 1.0695 0.8380 0.056 Uiso 1 1 calc R . . . .
C24 C 0.8861(2) 0.93032(18) 0.76091(17) 0.0429(5) Uani 1 1 d . . . . .
C25 C 0.8997(2) 0.83809(17) 0.92746(16) 0.0397(4) Uani 1 1 d . . . . .
C26 C 0.9665(2) 0.8018(2) 1.01978(18) 0.0512(6) Uani 1 1 d . . . . .
H26 H 1.0590 0.8045 1.0290 0.061 Uiso 1 1 calc R . . . .
C27 C 0.8904(3) 0.7621(2) 1.09577(18) 0.0553(6) Uani 1 1 d . . . . .
H27 H 0.9322 0.7374 1.1580 0.066 Uiso 1 1 calc R . . . .
C28 C 0.7530(2) 0.75761(18) 1.08298(16) 0.0461(5) Uani 1 1 d . . . . .
H28 H 0.7016 0.7305 1.1350 0.055 Uiso 1 1 calc R . . . .
C29 C 0.69475(19) 0.79590(15) 0.98768(14) 0.0339(4) Uani 1 1 d . . . . .
C30 C 0.3171(3) 0.7011(3) 0.5925(2) 0.0705(8) Uani 1 1 d . . . . .
H30A H 0.2572 0.7179 0.6514 0.106 Uiso 1 1 calc GR . . . .
H30B H 0.3448 0.6209 0.5867 0.106 Uiso 1 1 calc GR . . . .
H30C H 0.2690 0.7318 0.5315 0.106 Uiso 1 1 calc GR . . . .
C31 C 0.9694(3) 0.8475(3) 0.4492(2) 0.0814(10) Uani 1 1 d . . . . .
H31A H 1.0080 0.7682 0.4498 0.122 Uiso 1 1 calc GR . . . .
H31B H 1.0294 0.8867 0.4851 0.122 Uiso 1 1 calc GR . . . .
H31C H 0.9599 0.8751 0.3792 0.122 Uiso 1 1 calc GR . . . .
C32 C 1.1110(2) 0.8833(3) 0.8461(3) 0.0779(9) Uani 1 1 d . . . . .
H32A H 1.1414 0.9007 0.7781 0.117 Uiso 1 1 calc GR . . . .
H32B H 1.1644 0.8126 0.8697 0.117 Uiso 1 1 calc GR . . . .
H32C H 1.1230 0.9416 0.8920 0.117 Uiso 1 1 calc GR . . . .
C33 C 0.4627(2) 0.77103(19) 1.04559(17) 0.0478(5) Uani 1 1 d . . . . .
H33A H 0.4584 0.8254 1.0988 0.072 Uiso 1 1 calc GR . . . .
H33B H 0.4932 0.6966 1.0743 0.072 Uiso 1 1 calc GR . . . .
H33C H 0.3728 0.7765 1.0166 0.072 Uiso 1 1 calc GR . . . .
O1 O 0.4728(3) 0.4902(2) 0.7605(3) 0.0656(11) Uani 0.593(4) 1 d . . P A 1
C10 C 0.6906(4) 0.6098(3) 0.7187(3) 0.0409(9) Uani 0.577(4) 1 d . . P A 1
H10A H 0.7223 0.6779 0.6973 0.049 Uiso 0.577(4) 1 calc R . P A 1
H10B H 0.6503 0.5839 0.6584 0.049 Uiso 0.577(4) 1 calc R . P A 1
C13 C 0.9117(5) 0.5001(4) 0.6520(5) 0.0764(18) Uani 0.577(4) 1 d . . P A 1
H13A H 0.9944 0.4491 0.6723 0.115 Uiso 0.577(4) 1 calc GR . P A 1
H13B H 0.9347 0.5693 0.6262 0.115 Uiso 0.577(4) 1 calc GR . P A 1
H13C H 0.8671 0.4668 0.5990 0.115 Uiso 0.577(4) 1 calc GR . P A 1
C14 C 0.9004(4) 0.5658(4) 0.8358(4) 0.0658(15) Uani 0.577(4) 1 d . . P A 1
H14A H 0.8402 0.5785 0.8950 0.099 Uiso 0.577(4) 1 calc GR . P A 1
H14B H 0.9292 0.6347 0.8160 0.099 Uiso 0.577(4) 1 calc GR . P A 1
H14C H 0.9799 0.5092 0.8524 0.099 Uiso 0.577(4) 1 calc GR . P A 1
O1A O 0.5589(5) 0.5174(3) 0.9221(4) 0.0631(15) Uani 0.407(4) 1 d . . P A 2
C11A C 0.7264(5) 0.6232(4) 0.7852(5) 0.0397(13) Uani 0.423(4) 1 d . . P A 2
H11A H 0.7566 0.6268 0.8555 0.048 Uiso 0.423(4) 1 calc R . P A 2
H11B H 0.7503 0.6880 0.7490 0.048 Uiso 0.423(4) 1 calc R . P A 2
C13A C 0.8057(9) 0.5383(6) 0.6105(5) 0.075(2) Uani 0.423(4) 1 d . . P A 2
H13D H 0.8612 0.4738 0.5786 0.113 Uiso 0.423(4) 1 calc GR . P A 2
H13E H 0.8375 0.6051 0.5883 0.113 Uiso 0.423(4) 1 calc GR . P A 2
H13F H 0.7111 0.5442 0.5913 0.113 Uiso 0.423(4) 1 calc GR . P A 2
C14A C 0.9657(6) 0.5165(5) 0.7628(7) 0.069(2) Uani 0.423(4) 1 d . . P A 2
H14D H 0.9813 0.5012 0.8350 0.103 Uiso 0.423(4) 1 calc GR . P A 2
H14E H 0.9917 0.5869 0.7441 0.103 Uiso 0.423(4) 1 calc GR . P A 2
H14F H 1.0202 0.4571 0.7237 0.103 Uiso 0.423(4) 1 calc GR . P A 2
C8A C 0.5014(7) 0.5800(5) 0.8548(7) 0.0424(14) Uani 0.407(4) 1 d . . P A 2
O2A O 0.3811(16) 0.6078(13) 0.8792(15) 0.083(5) Uani 0.407(4) 1 d . . P A 2
C9A C 0.2955(15) 0.5395(15) 0.9248(14) 0.072(4) Uani 0.407(4) 1 d . . P A 2
H9AA H 0.3040 0.4711 0.8871 0.108 Uiso 0.407(4) 1 calc GR . P A 2
H9AB H 0.2013 0.5790 0.9236 0.108 Uiso 0.407(4) 1 calc GR . P A 2
H9AC H 0.3228 0.5217 0.9948 0.108 Uiso 0.407(4) 1 calc GR . P A 2

loop_
_atom_site_aniso_label
_atom_site_aniso_U_11
_atom_site_aniso_U_22
_atom_site_aniso_U_33
_atom_site_aniso_U_23
_atom_site_aniso_U_13
_atom_site_aniso_U_12
O2 0.030(2) 0.066(4) 0.096(5) 0.021(4) 0.002(3) -0.018(2)
N1 0.0461(10) 0.0537(11) 0.0576(12) -0.0250(9) -0.0067(9) -0.0050(8)
N2 0.0588(11) 0.0392(9) 0.0309(8) -0.0045(7) 0.0010(8) 0.0023(8)
N3 0.0718(13) 0.0505(11) 0.0444(11) -0.0042(8) 0.0257(9) -0.0046(10)
N4 0.0407(9) 0.0393(9) 0.0554(11) 0.0010(8) 0.0186(8) -0.0085(7)
N5 0.0269(8) 0.0695(13) 0.0644(12) 0.0011(10) -0.0006(8) -0.0140(8)
N6 0.0281(8) 0.0363(8) 0.0386(8) -0.0021(6) -0.0020(6) -0.0062(6)
N7 0.0352(8) 0.0478(10) 0.0383(9) 0.0128(7) 0.0050(7) -0.0078(7)
N8 0.0740(17) 0.0386(12) 0.160(3) -0.0005(15) 0.0157(17) -0.0118(11)
C1 0.0244(8) 0.0303(9) 0.0490(11) -0.0011(8) 0.0056(7) -0.0043(7)
C2 0.0326(9) 0.0381(10) 0.0437(11) -0.0114(8) -0.0008(8) -0.0019(8)
C3 0.0431(11) 0.0434(11) 0.0380(10) -0.0025(8) -0.0059(8) 0.0039(9)
C4 0.0407(10) 0.0312(9) 0.0431(11) -0.0021(8) -0.0020(8) 0.0034(8)
C5 0.0349(9) 0.0331(9) 0.0360(10) -0.0039(7) 0.0031(7) -0.0065(7)
C6 0.0234(8) 0.0355(9) 0.0399(10) 0.0034(7) 0.0036(7) -0.0070(7)
C7 0.0331(10) 0.0311(10) 0.0735(15) 0.0007(9) 0.0067(10) -0.0027(8)
C8 0.036(2) 0.0312(19) 0.052(3) -0.0107(18) -0.0083(19) -0.0052(14)
C9 0.045(4) 0.047(4) 0.135(9) -0.008(4) 0.018(4) -0.028(3)
C11 0.0369(11) 0.0305(10) 0.0776(16) -0.0002(10) 0.0091(10) 0.0009(8)
C12 0.0402(12) 0.0340(11) 0.0950(19) -0.0074(11) 0.0047(12) -0.0017(9)
C15 0.0607(14) 0.0404(11) 0.0397(11) -0.0088(9) -0.0116(10) 0.0120(10)
C16 0.0858(19) 0.0506(14) 0.0495(14) -0.0175(11) -0.0197(13) 0.0100(13)
C17 0.116(2) 0.0504(14) 0.0334(12) -0.0137(10) -0.0046(14) 0.0159(14)
C18 0.102(2) 0.0455(13) 0.0356(12) -0.0034(10) 0.0103(12) 0.0110(13)
C19 0.0755(16) 0.0374(11) 0.0311(10) 0.0028(8) 0.0080(10) 0.0135(10)
C20 0.0601(13) 0.0405(11) 0.0413(11) 0.0015(9) 0.0223(10) -0.0083(10)
C21 0.0727(16) 0.0410(12) 0.0415(12) 0.0080(9) 0.0124(11) 0.0016(11)
C22 0.0653(14) 0.0325(10) 0.0487(12) 0.0011(9) 0.0170(11) -0.0042(10)
C23 0.0478(12) 0.0429(11) 0.0506(12) -0.0058(9) 0.0125(10) -0.0142(9)
C24 0.0322(10) 0.0466(11) 0.0523(12) -0.0002(9) 0.0124(8) -0.0147(8)
C25 0.0307(9) 0.0389(10) 0.0484(11) -0.0097(8) -0.0049(8) -0.0026(8)
C26 0.0362(11) 0.0569(13) 0.0561(13) -0.0162(11) -0.0150(10) 0.0052(10)
C27 0.0585(14) 0.0556(14) 0.0421(12) -0.0088(10) -0.0155(10) 0.0146(11)
C28 0.0556(13) 0.0387(11) 0.0372(11) 0.0009(8) -0.0015(9) 0.0075(9)
C29 0.0367(9) 0.0285(9) 0.0337(9) -0.0014(7) 0.0005(7) 0.0010(7)
C30 0.0567(15) 0.0708(18) 0.086(2) -0.0232(15) -0.0221(14) -0.0126(13)
C31 0.087(2) 0.078(2) 0.0728(19) -0.0115(15) 0.0438(17) -0.0030(16)
C32 0.0294(12) 0.101(2) 0.104(2) -0.0060(18) 0.0029(13) -0.0147(13)
C33 0.0485(12) 0.0463(12) 0.0479(12) 0.0083(9) 0.0141(9) -0.0101(9)
O1 0.0493(17) 0.0472(16) 0.103(3) -0.0358(16) 0.0002(16) -0.0131(13)
C10 0.0406(19) 0.0349(18) 0.042(2) -0.0006(15) 0.0063(16) 0.0045(14)
C13 0.060(3) 0.057(3) 0.099(4) 0.008(3) 0.041(3) 0.017(2)
C14 0.034(2) 0.042(2) 0.121(4) -0.011(2) -0.020(2) -0.0041(17)
O1A 0.067(3) 0.041(2) 0.077(3) 0.016(2) 0.007(2) -0.005(2)
C11A 0.035(2) 0.031(2) 0.053(3) -0.008(2) 0.001(2) -0.0045(18)
C13A 0.094(6) 0.058(4) 0.057(4) -0.004(3) 0.018(4) 0.023(4)
C14A 0.039(3) 0.049(3) 0.117(6) -0.021(4) 0.014(3) -0.004(2)
C8A 0.039(3) 0.026(3) 0.064(4) -0.011(3) 0.005(3) -0.010(2)
O2A 0.084(10) 0.060(7) 0.117(11) -0.038(7) 0.055(7) -0.048(6)
C9A 0.051(8) 0.066(6) 0.101(9) 0.011(6) 0.020(5) -0.018(5)

loop_
_atom_type_symbol
_atom_type_description
_atom_type_scat_dispersion_real
_atom_type_scat_dispersion_imag
_atom_type_scat_source
C C 0.0033 0.0016 'International Tables Vol C Tables 4.2.6.8 and 6.1.1.4'
H H 0.0000 0.0000 'International Tables Vol C Tables 4.2.6.8 and 6.1.1.4'
N N 0.0061 0.0033 'International Tables Vol C Tables 4.2.6.8 and 6.1.1.4'
O O 0.0106 0.0060 'International Tables Vol C Tables 4.2.6.8 and 6.1.1.4'

loop_
_geom_angle_atom_site_label_1
_geom_angle_atom_site_label_2
_geom_angle_atom_site_label_3
_geom_angle
C8 O2 C9 131.2(11)
C2 N1 C30 118.7(2)
C15 N1 C2 118.63(19)
C15 N1 C30 121.9(2)
C15 N2 C19 119.8(2)
C19 N3 C20 118.26(19)
C19 N3 C31 121.1(2)
C20 N3 C31 118.0(2)
C20 N4 C24 116.69(19)
C24 N5 C32 117.9(2)
C25 N5 C24 118.56(16)
C25 N5 C32 122.3(2)
C29 N6 C25 118.96(17)
C6 N7 C33 117.85(16)
C29 N7 C6 119.19(15)
C29 N7 C33 121.13(17)
C2 C1 C7 121.90(18)
C6 C1 C2 117.72(17)
C6 C1 C7 120.37(19)
C1 C2 N1 120.33(18)
C3 C2 N1 119.05(19)
C3 C2 C1 120.61(18)
C2 C3 H3 119.6
C4 C3 C2 120.77(19)
C4 C3 H3 119.6
C3 C4 H4 120.4
C5 C4 C3 119.29(18)
C5 C4 H4 120.4
C4 C5 H5 119.6
C4 C5 C6 120.80(18)
C6 C5 H5 119.6
C1 C6 N7 120.23(17)
C5 C6 N7 118.98(17)
C5 C6 C1 120.76(17)
C1 C7 H7A 102.8
C1 C7 H7 100.3
C8 C7 C1 111.0(2)
C8 C7 H7A 102.8
C10 C7 C1 115.5(2)
C10 C7 H7A 102.8
C10 C7 C8 119.2(3)
C11A C7 C1 115.0(2)
C11A C7 H7 100.3
C8A C7 C1 113.4(3)
C8A C7 H7 100.3
C8A C7 C11A 122.2(4)
O2 C8 C7 120.3(7)
O1 C8 O2 115.0(7)
O1 C8 C7 122.8(4)
O2 C9 H9A 109.5
O2 C9 H9B 109.5
O2 C9 H9C 109.5
H9A C9 H9B 109.5
H9A C9 H9C 109.5
H9B C9 H9C 109.5
C12 C11 C10 110.8(2)
C12 C11 C14 106.4(3)
C12 C11 C11A 113.4(3)
C12 C11 C13A 110.1(3)
C10 C11 C14 109.2(3)
C13 C11 C12 107.3(3)
C13 C11 C10 113.4(3)
C13 C11 C14 109.5(4)
C11A C11 C13A 106.6(3)
C14A C11 C12 107.1(3)
C14A C11 C11A 113.9(4)
C14A C11 C13A 105.4(5)
N8 C12 C11 177.0(3)
N1 C15 C16 122.0(2)
N2 C15 N1 115.64(18)
N2 C15 C16 122.3(2)
C15 C16 H16 122.1
C17 C16 C15 115.8(3)
C17 C16 H16 122.1
C16 C17 H17 118.6
C18 C17 C16 122.9(2)
C18 C17 H17 118.6
C17 C18 H18 121.5
C17 C18 C19 117.1(3)
C19 C18 H18 121.5
N2 C19 N3 115.51(19)
N2 C19 C18 122.2(3)
N3 C19 C18 122.3(2)
N4 C20 N3 116.6(2)
N4 C20 C21 123.7(2)
C21 C20 N3 119.8(2)
C20 C21 H21 120.6
C22 C21 C20 118.7(2)
C22 C21 H21 120.6
C21 C22 H22 120.6
C23 C22 C21 118.8(2)
C23 C22 H22 120.6
C22 C23 H23 120.7
C22 C23 C24 118.6(2)
C24 C23 H23 120.7
N4 C24 N5 116.41(19)
N4 C24 C23 123.5(2)
C23 C24 N5 120.1(2)
N5 C25 C26 122.68(19)
N6 C25 N5 114.79(18)
N6 C25 C26 122.5(2)
C25 C26 H26 121.4
C27 C26 C25 117.2(2)
C27 C26 H26 121.4
C26 C27 H27 119.0
C26 C27 C28 121.9(2)
C28 C27 H27 119.0
C27 C28 H28 121.6
C27 C28 C29 116.8(2)
C29 C28 H28 121.6
N6 C29 N7 115.42(16)
N6 C29 C28 122.58(19)
N7 C29 C28 121.98(19)
N1 C30 H30A 109.5
N1 C30 H30B 109.5
N1 C30 H30C 109.5
H30A C30 H30B 109.5
H30A C30 H30C 109.5
H30B C30 H30C 109.5
N3 C31 H31A 109.5
N3 C31 H31B 109.5
N3 C31 H31C 109.5
H31A C31 H31B 109.5
H31A C31 H31C 109.5
H31B C31 H31C 109.5
N5 C32 H32A 109.5
N5 C32 H32B 109.5
N5 C32 H32C 109.5
H32A C32 H32B 109.5
H32A C32 H32C 109.5
H32B C32 H32C 109.5
N7 C33 H33A 109.5
N7 C33 H33B 109.5
N7 C33 H33C 109.5
H33A C33 H33B 109.5
H33A C33 H33C 109.5
H33B C33 H33C 109.5
C7 C10 C11 125.8(3)
C7 C10 H10A 105.9
C7 C10 H10B 105.9
C11 C10 H10A 105.9
C11 C10 H10B 105.9
H10A C10 H10B 106.2
C11 C13 H13A 109.5
C11 C13 H13B 109.5
C11 C13 H13C 109.5
H13A C13 H13B 109.5
H13A C13 H13C 109.5
H13B C13 H13C 109.5
C11 C14 H14A 109.5
C11 C14 H14B 109.5
C11 C14 H14C 109.5
H14A C14 H14B 109.5
H14A C14 H14C 109.5
H14B C14 H14C 109.5
C7 C11A C11 127.4(4)
C7 C11A H11A 105.5
C7 C11A H11B 105.5
C11 C11A H11A 105.5
C11 C11A H11B 105.5
H11A C11A H11B 106.0
C11 C13A H13D 109.5
C11 C13A H13E 109.5
C11 C13A H13F 109.5
H13D C13A H13E 109.5
H13D C13A H13F 109.5
H13E C13A H13F 109.5
C11 C14A H14D 109.5
C11 C14A H14E 109.5
C11 C14A H14F 109.5
H14D C14A H14E 109.5
H14D C14A H14F 109.5
H14E C14A H14F 109.5
O1A C8A C7 121.1(6)
O2A C8A C7 124.8(10)
O2A C8A O1A 108.0(11)
C8A O2A C9A 127.3(14)
O2A C9A H9AA 109.5
O2A C9A H9AB 109.5
O2A C9A H9AC 109.5
H9AA C9A H9AB 109.5
H9AA C9A H9AC 109.5
H9AB C9A H9AC 109.5

loop_
_geom_bond_atom_site_label_1
_geom_bond_atom_site_label_2
_geom_bond_distance
O2 C8 1.232(13)
O2 C9 1.366(16)
N1 C2 1.439(3)
N1 C15 1.383(3)
N1 C30 1.447(3)
N2 C15 1.327(3)
N2 C19 1.340(3)
N3 C19 1.377(3)
N3 C20 1.429(3)
N3 C31 1.453(3)
N4 C20 1.326(3)
N4 C24 1.338(3)
N5 C24 1.422(3)
N5 C25 1.374(3)
N5 C32 1.447(3)
N6 C25 1.343(2)
N6 C29 1.329(2)
N7 C6 1.440(2)
N7 C29 1.379(3)
N7 C33 1.458(2)
N8 C12 1.139(3)
C1 C2 1.400(3)
C1 C6 1.399(3)
C1 C7 1.529(3)
C2 C3 1.386(3)
C3 H3 0.9300
C3 C4 1.376(3)
C4 H4 0.9300
C4 C5 1.376(3)
C5 H5 0.9300
C5 C6 1.383(3)
C7 H7A 0.9800
C7 H7 0.9800
C7 C8 1.482(5)
C7 C10 1.464(4)
C7 C11A 1.461(5)
C7 C8A 1.426(7)
C8 O1 1.188(5)
C9 H9A 0.9600
C9 H9B 0.9600
C9 H9C 0.9600
C11 C12 1.481(3)
C11 C10 1.504(4)
C11 C13 1.461(5)
C11 C14 1.631(5)
C11 C11A 1.485(5)
C11 C13A 1.703(7)
C11 C14A 1.471(6)
C15 C16 1.416(3)
C16 H16 0.9300
C16 C17 1.389(4)
C17 H17 0.9300
C17 C18 1.357(4)
C18 H18 0.9300
C18 C19 1.398(3)
C20 C21 1.385(3)
C21 H21 0.9300
C21 C22 1.372(3)
C22 H22 0.9300
C22 C23 1.372(3)
C23 H23 0.9300
C23 C24 1.388(3)
C25 C26 1.398(3)
C26 H26 0.9300
C26 C27 1.364(4)
C27 H27 0.9300
C27 C28 1.381(3)
C28 H28 0.9300
C28 C29 1.404(3)
C30 H30A 0.9600
C30 H30B 0.9600
C30 H30C 0.9600
C31 H31A 0.9600
C31 H31B 0.9600
C31 H31C 0.9600
C32 H32A 0.9600
C32 H32B 0.9600
C32 H32C 0.9600
C33 H33A 0.9600
C33 H33B 0.9600
C33 H33C 0.9600
C10 H10A 0.9700
C10 H10B 0.9700
C13 H13A 0.9600
C13 H13B 0.9600
C13 H13C 0.9600
C14 H14A 0.9600
C14 H14B 0.9600
C14 H14C 0.9600
O1A C8A 1.216(9)
C11A H11A 0.9700
C11A H11B 0.9700
C13A H13D 0.9600
C13A H13E 0.9600
C13A H13F 0.9600
C14A H14D 0.9600
C14A H14E 0.9600
C14A H14F 0.9600
C8A O2A 1.209(18)
O2A C9A 1.41(3)
C9A H9AA 0.9600
C9A H9AB 0.9600
C9A H9AC 0.9600

loop_
_geom_torsion_atom_site_label_1
_geom_torsion_atom_site_label_2
_geom_torsion_atom_site_label_3
_geom_torsion_atom_site_label_4
_geom_torsion
N1 C2 C3 C4 176.9(2)
N1 C15 C16 C17 -175.9(2)
N2 C15 C16 C17 1.4(3)
N3 C20 C21 C22 -177.6(2)
N4 C20 C21 C22 2.4(4)
N5 C25 C26 C27 -177.5(2)
N6 C25 C26 C27 0.1(3)
C1 C2 C3 C4 -1.7(3)
C1 C7 C8 O2 -29.5(7)
C1 C7 C8 O1 134.2(4)
C1 C7 C10 C11 144.4(3)
C1 C7 C11A C11 -147.9(4)
C1 C7 C8A O1A -130.1(6)
C1 C7 C8A O2A 19.0(13)
C2 N1 C15 N2 2.8(3)
C2 N1 C15 C16 -179.8(2)
C2 C1 C6 N7 177.09(16)
C2 C1 C6 C5 -1.2(3)
C2 C1 C7 C8 -80.1(3)
C2 C1 C7 C10 59.6(3)
C2 C1 C7 C11A 102.4(3)
C2 C1 C7 C8A -110.1(4)
C2 C3 C4 C5 -0.2(3)
C3 C4 C5 C6 1.4(3)
C4 C5 C6 N7 -178.97(17)
C4 C5 C6 C1 -0.6(3)
C6 N7 C29 N6 -4.9(3)
C6 N7 C29 C28 176.48(18)
C6 C1 C2 N1 -176.18(17)
C6 C1 C2 C3 2.4(3)
C6 C1 C7 C8 99.9(3)
C6 C1 C7 C10 -120.4(3)
C6 C1 C7 C11A -77.6(4)
C6 C1 C7 C8A 69.9(5)
C7 C1 C2 N1 3.8(3)
C7 C1 C2 C3 -177.62(19)
C7 C1 C6 N7 -2.9(3)
C7 C1 C6 C5 178.77(17)
C7 C8A O2A C9A 166.9(14)
C8 C7 C10 C11 -79.4(5)
C9 O2 C8 C7 -171.0(9)
C9 O2 C8 O1 24.1(15)
C12 C11 C10 C7 55.8(5)
C12 C11 C11A C7 -47.2(6)
C15 N1 C2 C1 -98.2(2)
C15 N1 C2 C3 83.3(3)
C15 N2 C19 N3 -179.03(19)
C15 N2 C19 C18 0.2(3)
C15 C16 C17 C18 -0.4(4)
C16 C17 C18 C19 -0.5(4)
C17 C18 C19 N2 0.7(3)
C17 C18 C19 N3 179.9(2)
C19 N2 C15 N1 176.18(18)
C19 N2 C15 C16 -1.3(3)
C19 N3 C20 N4 101.9(3)
C19 N3 C20 C21 -78.2(3)
C20 N3 C19 N2 2.1(3)
C20 N3 C19 C18 -177.1(2)
C20 N4 C24 N5 176.74(18)
C20 N4 C24 C23 -2.1(3)
C20 C21 C22 C23 -1.8(3)
C21 C22 C23 C24 -0.6(3)
C22 C23 C24 N4 2.7(3)
C22 C23 C24 N5 -176.17(19)
C24 N4 C20 N3 179.51(18)
C24 N4 C20 C21 -0.4(3)
C24 N5 C25 N6 13.8(3)
C24 N5 C25 C26 -168.5(2)
C25 N5 C24 N4 -113.3(2)
C25 N5 C24 C23 65.6(3)
C25 N6 C29 N7 -178.52(17)
C25 N6 C29 C28 0.1(3)
C25 C26 C27 C28 0.0(3)
C26 C27 C28 C29 0.0(3)
C27 C28 C29 N6 0.0(3)
C27 C28 C29 N7 178.49(19)
C29 N6 C25 N5 177.67(17)
C29 N6 C25 C26 -0.1(3)
C29 N7 C6 C1 93.3(2)
C29 N7 C6 C5 -88.3(2)
C30 N1 C2 C1 91.3(3)
C30 N1 C2 C3 -87.2(3)
C30 N1 C15 N2 172.9(2)
C30 N1 C15 C16 -9.6(3)
C31 N3 C19 N2 163.0(2)
C31 N3 C19 C18 -16.2(4)
C31 N3 C20 N4 -59.7(3)
C31 N3 C20 C21 120.3(3)
C32 N5 C24 N4 79.1(3)
C32 N5 C24 C23 -102.0(3)
C32 N5 C25 N6 -179.2(2)
C32 N5 C25 C26 -1.5(4)
C33 N7 C6 C1 -101.9(2)
C33 N7 C6 C5 76.5(2)
C33 N7 C29 N6 -169.17(17)
C33 N7 C29 C28 12.2(3)
C10 C7 C8 O2 -167.6(6)
C10 C7 C8 O1 -3.9(6)
C13 C11 C10 C7 176.6(4)
C14 C11 C10 C7 -61.0(5)
O1A C8A O2A C9A -41(2)
C11A C7 C8A O1A 14.7(9)
C11A C7 C8A O2A 163.8(11)
C13A C11 C11A C7 74.1(6)
C14A C11 C11A C7 -170.0(5)
C8A C7 C11A C11 67.8(7)
